data_7709373
loop_
_publ_author_name
'Barannikov, Ruslan'
'Ko\<c\'i, Eva'
'Bezdi\<cka, Petr'
'Kobera, Libor'
'Mahun, Andrii'
'Rohl\'i\<cek, Jan'
'Plocek, Jiri'
'\<Svarcov\'a, Silvie'

_publ_section_title
;
 Long-chain mercury carboxylates relevant to saponification in oil and
 tempera paintings: XRPD and ssNMR complementary study of the crystal
 structures
;
_journal_name_full 'Dalton Transactions'
_journal_paper_doi 10.1039/D1DT04160F
_journal_year 2022
_chemical_formula_sum 'C36 H70 Hg O4'
_chemical_formula_weight 767.5
_chemical_name_common 'Mercury ocadecanoate'
_chemical_name_systematic 'Mercury stearate'
_space_group_IT_number 15
_space_group_name_Hall '-C 2yc'
_space_group_name_H-M_alt 'C 1 2/c 1'
_symmetry_cell_setting monoclinic
_symmetry_Int_Tables_number 15
_symmetry_space_group_name_Hall '-C 2yc'
_symmetry_space_group_name_H-M 'C 1 2/c 1'
_audit_update_record
;
2021-12-09 deposited with the CCDC.	2022-01-26 downloaded from the CCDC.
;
_cell_angle_alpha 90
_cell_angle_beta 91.368(2)
_cell_angle_gamma 90
_cell_formula_units_Z 4
_cell_length_a 100.294(2)
_cell_length_b 4.86437(9)
_cell_length_c 7.51745(13)
_cell_measurement_temperature 293
_cell_volume 3666.47(12)
_diffrn_ambient_temperature 293
_diffrn_measurement_device_type 'PANalytical XPertPRO'
_diffrn_radiation_monochromator none
_diffrn_radiation_probe x-ray
_diffrn_radiation_type 'Cu K\a'
_diffrn_radiation_wavelength 1.54187
_diffrn_source 'Sealed Cu X-ray tube'
_exptl_absorpt_coefficient_mu 7.778
_exptl_crystal_colour white
_exptl_crystal_density_diffrn 1.3905
_exptl_crystal_F_000 1592
_pd_char_colour white
_pd_meas_2theta_range_inc 0.013
_pd_meas_2theta_range_max 79.992
_pd_meas_2theta_range_min 1.013
_pd_meas_number_of_points 6016
_pd_meas_scan_method cont
_pd_proc_2theta_range_inc 0.013
_pd_proc_2theta_range_max 79.992
_pd_proc_2theta_range_min 2.615
_pd_proc_ls_background_function '25 Legendre polynoms'
_pd_proc_ls_pref_orient_corr 'March & Dollase'
_pd_proc_ls_profile_function Pseudo-Voigt
_pd_proc_ls_prof_R_factor 0.0620
_pd_proc_ls_prof_wR_expected 0.0366
_pd_proc_ls_prof_wR_factor 0.0836
_pd_spec_mounting 'Sample between capton films'
_pd_spec_mount_mode transmission
_refine_diff_density_max 0.41
_refine_diff_density_min -0.33
_refine_ls_goodness_of_fit_all 2.28
_refine_ls_hydrogen_treatment constr
_refine_ls_number_constraints 159
_refine_ls_number_parameters 101
_refine_ls_number_restraints 53
_refine_ls_R_factor_all 0.0297
_refine_ls_R_factor_gt 0.0288
_refine_ls_shift/su_max 0.0487
_refine_ls_shift/su_mean 0.0078
_refine_ls_weighting_scheme sigma
_refine_ls_wR_factor_all 0.0369
_refine_ls_wR_factor_gt 0.0365
_cod_data_source_file d1dt04160f2.cif
_cod_data_source_block I_CCDC1
_cod_original_formula_sum 'C36 H70 O4 Hg'
_cod_database_code 7709373
_publcif_datablock.id {374e4193-2e11-477c-bec7-59cd4313f806}

_publcif_funding_html
;
;

loop_
_space_group_symop_id
_space_group_symop_operation_xyz
1 x,y,z
2 -x,y,-z+1/2
3 -x,-y,-z
4 x,-y,z+1/2
5 x+1/2,y+1/2,z
6 -x+1/2,y+1/2,-z+1/2
7 -x+1/2,-y+1/2,-z
8 x+1/2,-y+1/2,z+1/2

loop_
_atom_site_label
_atom_site_type_symbol
_atom_site_fract_x
_atom_site_fract_y
_atom_site_fract_z
_atom_site_adp_type
_atom_site_U_iso_or_equiv
_atom_site_site_symmetry_multiplicity
_atom_site_occupancy
_atom_site_calc_flag
_atom_site_refinement_flags
_atom_site_disorder_assembly
_atom_site_disorder_group
Hg1 Hg 0.25 0.75 0 Uani 0.0570(11) 4 1 d . . .
O2 O 0.25747(8) 0.764(3) 0.3418(19) Uiso 0.064(3) 8 1 d . . .
O1 O 0.26802(9) 0.413(2) 0.476(2) Uiso 0.064(3) 8 1 d . . .
C1 C 0.26845(8) 0.647(2) 0.3999(15) Uiso 0.064(3) 8 1 d . . .
C2 C 0.28148(8) 0.784(3) 0.3737(19) Uiso 0.064(3) 8 1 d . . .
C3 C 0.29394(8) 0.664(3) 0.4807(16) Uiso 0.064(3) 8 1 d . . .
C4 C 0.30648(8) 0.786(3) 0.4119(17) Uiso 0.064(3) 8 1 d . . .
C5 C 0.31840(8) 0.684(3) 0.5143(15) Uiso 0.064(3) 8 1 d . . .
C6 C 0.33174(7) 0.789(3) 0.4424(17) Uiso 0.064(3) 8 1 d . . .
C7 C 0.34389(7) 0.687(3) 0.5349(17) Uiso 0.064(3) 8 1 d . . .
C8 C 0.35700(7) 0.801(3) 0.4580(18) Uiso 0.064(3) 8 1 d . . .
C9 C 0.36914(7) 0.687(3) 0.5516(19) Uiso 0.064(3) 8 1 d . . .
C10 C 0.38174(7) 0.810(3) 0.470(2) Uiso 0.064(3) 8 1 d . . .
C11 C 0.39450(7) 0.689(3) 0.566(2) Uiso 0.064(3) 8 1 d . . .
C12 C 0.40716(7) 0.807(4) 0.484(2) Uiso 0.064(3) 8 1 d . . .
C13 C 0.41960(6) 0.692(4) 0.583(2) Uiso 0.064(3) 8 1 d . . .
C14 C 0.43230(6) 0.810(3) 0.500(2) Uiso 0.064(3) 8 1 d . . .
C15 C 0.44475(6) 0.681(4) 0.591(2) Uiso 0.064(3) 8 1 d . . .
C16 C 0.45747(6) 0.808(4) 0.513(2) Uiso 0.064(3) 8 1 d . . .
C17 C 0.46992(6) 0.678(4) 0.605(2) Uiso 0.064(3) 8 1 d . . .
C18 C 0.48262(6) 0.815(4) 0.534(2) Uiso 0.064(3) 8 1 d . . .
H1c2 H 0.280663 0.977037 0.398656 Uiso 0.0774 8 1 d . . .
H2c2 H 0.283354 0.788842 0.249133 Uiso 0.0774 8 1 d . . .
H1c3 H 0.293197 0.7067 0.60463 Uiso 0.0774 8 1 d . . .
H2c3 H 0.294184 0.467501 0.46618 Uiso 0.0774 8 1 d . . .
H1c4 H 0.307306 0.740034 0.28851 Uiso 0.0774 8 1 d . . .
H2c4 H 0.306039 0.982935 0.420915 Uiso 0.0774 8 1 d . . .
H1c5 H 0.318393 0.486622 0.514399 Uiso 0.0774 8 1 d . . .
H2c5 H 0.317709 0.735438 0.63701 Uiso 0.0774 8 1 d . . .
H1c6 H 0.332177 0.748367 0.317735 Uiso 0.0774 8 1 d . . .
H2c6 H 0.331771 0.986699 0.443018 Uiso 0.0774 8 1 d . . .
H1c7 H 0.344024 0.489499 0.530396 Uiso 0.0774 8 1 d . . .
H2c7 H 0.343536 0.730967 0.659167 Uiso 0.0774 8 1 d . . .
H1c8 H 0.357308 0.758846 0.333449 Uiso 0.0774 8 1 d . . .
H2c8 H 0.357035 0.998229 0.467216 Uiso 0.0774 8 1 d . . .
H1c9 H 0.369257 0.491059 0.539004 Uiso 0.0774 8 1 d . . .
H2c9 H 0.368945 0.734059 0.675598 Uiso 0.0774 8 1 d . . .
H1c10 H 0.381657 1.005996 0.482994 Uiso 0.0774 8 1 d . . .
H2c10 H 0.381896 0.7646 0.345439 Uiso 0.0774 8 1 d . . .
H1c11 H 0.39438 0.735314 0.69053 Uiso 0.0774 8 1 d . . .
H2c11 H 0.394507 0.492324 0.5548 Uiso 0.0774 8 1 d . . .
H1c12 H 0.407074 1.004231 0.493485 Uiso 0.0774 8 1 d . . .
H2c12 H 0.407415 0.756258 0.360523 Uiso 0.0774 8 1 d . . .
H1c13 H 0.419366 0.74441 0.70616 Uiso 0.0774 8 1 d . . .
H2c13 H 0.419665 0.495668 0.573778 Uiso 0.0774 8 1 d . . .
H1c14 H 0.43251 1.006087 0.515569 Uiso 0.0774 8 1 d . . .
H2c14 H 0.432252 0.768285 0.374787 Uiso 0.0774 8 1 d . . .
H1c15 H 0.444603 0.716377 0.71666 Uiso 0.0774 8 1 d . . .
H2c15 H 0.444725 0.485955 0.570938 Uiso 0.0774 8 1 d . . .
H1c16 H 0.457497 1.002558 0.533429 Uiso 0.0774 8 1 d . . .
H2c16 H 0.457607 0.77233 0.387488 Uiso 0.0774 8 1 d . . .
H1c17 H 0.469545 0.704544 0.730908 Uiso 0.0774 8 1 d . . .
H2c17 H 0.470143 0.484348 0.578994 Uiso 0.0774 8 1 d . . .
H1c18 H 0.490347 0.734799 0.590763 Uiso 0.0774 8 1 d . . .
H2c18 H 0.482995 0.788577 0.4077 Uiso 0.0774 8 1 d . . .
H3c18 H 0.482396 1.00874 0.559591 Uiso 0.0774 8 1 d . . .

loop_
_atom_site_aniso_label
_atom_site_aniso_type_symbol
_atom_site_aniso_U_11
_atom_site_aniso_U_22
_atom_site_aniso_U_33
_atom_site_aniso_U_12
_atom_site_aniso_U_13
_atom_site_aniso_U_23
Hg1 Hg 0.064(2) 0.0498(18) 0.0570(18) 0.008(5) -0.0022(17) -0.013(6)

loop_
_atom_type_symbol
_atom_type_scat_dispersion_real
_atom_type_scat_dispersion_imag
_atom_type_scat_source
C 0.0181 0.0091 'International Tables Vol C tables 4.2.6.8 and 6.1.1.1'
H 0.0000 0.0000 'International Tables Vol C tables 4.2.6.8 and 6.1.1.1'
Hg -4.2923 7.6849 'International Tables Vol C tables 4.2.6.8 and 6.1.1.1'
O 0.0492 0.0322 'International Tables Vol C tables 4.2.6.8 and 6.1.1.1'

loop_
_exptl_crystal_face_index_h
_exptl_crystal_face_index_k
_exptl_crystal_face_index_l
_exptl_crystal_face_perp_dist
? ? ? ?

loop_
_geom_angle_atom_site_label_1
_geom_angle_atom_site_label_2
_geom_angle_atom_site_label_3
_geom_angle_site_symmetry_1
_geom_angle_site_symmetry_2
_geom_angle_site_symmetry_3
_geom_angle
_geom_angle_publ_flag
O2 Hg1 O2 . . 6_545 71.2(4) ?
O2 Hg1 O2 . . 6_555 69.4(4) ?
O2 Hg1 O2 . . 7_565 180 ?
O2 Hg1 O2 . . 4_564 110.6(4) ?
O2 Hg1 O2 . . 4_574 108.8(4) ?
O2 Hg1 O1 . . 6_555 97.9(6) ?
O2 Hg1 O1 . . 4_564 82.1(6) ?
O2 Hg1 O2 6_545 . 6_555 119.4(4) ?
O2 Hg1 O2 6_545 . 7_565 108.8(4) ?
O2 Hg1 O2 6_545 . 4_564 60.6(4) ?
O2 Hg1 O2 6_545 . 4_574 180 ?
O2 Hg1 O1 6_545 . 6_555 92.7(4) ?
O2 Hg1 O1 6_545 . 4_564 87.3(4) ?
O2 Hg1 O2 6_555 . 7_565 110.6(4) ?
O2 Hg1 O2 6_555 . 4_564 180 ?
O2 Hg1 O2 6_555 . 4_574 60.6(4) ?
O2 Hg1 O1 6_555 . 6_555 50.8(4) ?
O2 Hg1 O1 6_555 . 4_564 129.2(4) ?
O2 Hg1 O2 7_565 . 4_564 69.4(4) ?
O2 Hg1 O2 7_565 . 4_574 71.2(4) ?
O2 Hg1 O1 7_565 . 6_555 82.1(6) ?
O2 Hg1 O1 7_565 . 4_564 97.9(6) ?
O2 Hg1 O2 4_564 . 4_574 119.4(4) ?
O2 Hg1 O1 4_564 . 6_555 129.2(4) ?
O2 Hg1 O1 4_564 . 4_564 50.8(4) ?
O2 Hg1 O1 4_574 . 6_555 87.3(4) ?
O2 Hg1 O1 4_574 . 4_564 92.7(4) ?
O1 Hg1 O1 6_555 . 4_564 180 ?
Hg1 O2 Hg1 . . 6_545 107.9(5) ?
Hg1 O2 Hg1 . . 6_555 111.4(5) ?
Hg1 O2 C1 . . . 121.9(9) ?
Hg1 O2 Hg1 6_545 . 6_555 119.4(4) ?
Hg1 O2 C1 6_545 . . 73.2(8) ?
Hg1 O2 C1 6_555 . . 117.6(9) ?
Hg1 O1 C1 6_545 . . 116.0(7) ?
O2 C1 O1 . . . 120.0(10) ?
O2 C1 C2 . . . 120.0(12) ?
O1 C1 C2 . . . 120.0(9) ?
C1 C2 H1c2 . . . 109.47 ?
C1 C2 H2c2 . . . 109.47 ?
H1c2 C2 H2c2 . . . 100.81 ?
C4 C3 H1c3 . . . 109.47 ?
C4 C3 H2c3 . . . 109.48 ?
H1c3 C3 H2c3 . . . 109.28 ?
C3 C4 C5 . . . 111.0(11) ?
C3 C4 H1c4 . . . 109.47 ?
C3 C4 H2c4 . . . 109.47 ?
C5 C4 H1c4 . . . 109.48 ?
C5 C4 H2c4 . . . 109.47 ?
H1c4 C4 H2c4 . . . 107.88 ?
C4 C5 C6 . . . 113.5(10) ?
C4 C5 H1c5 . . . 109.47 ?
C4 C5 H2c5 . . . 109.47 ?
C6 C5 H1c5 . . . 109.47 ?
C6 C5 H2c5 . . . 109.47 ?
H1c5 C5 H2c5 . . . 105.06 ?
C5 C6 C7 . . . 115.8(11) ?
C5 C6 H1c6 . . . 109.47 ?
C5 C6 H2c6 . . . 109.47 ?
C7 C6 H1c6 . . . 109.47 ?
C7 C6 H2c6 . . . 109.47 ?
H1c6 C6 H2c6 . . . 102.26 ?
C6 C7 C8 . . . 113.6(11) ?
C6 C7 H1c7 . . . 109.47 ?
C6 C7 H2c7 . . . 109.47 ?
C8 C7 H1c7 . . . 109.47 ?
C8 C7 H2c7 . . . 109.48 ?
H1c7 C7 H2c7 . . . 105.04 ?
C7 C8 C9 . . . 112.2(11) ?
C7 C8 H1c8 . . . 109.47 ?
C7 C8 H2c8 . . . 109.47 ?
C9 C8 H1c8 . . . 109.47 ?
C9 C8 H2c8 . . . 109.47 ?
H1c8 C8 H2c8 . . . 106.58 ?
C8 C9 C10 . . . 109.6(11) ?
C8 C9 H1c9 . . . 109.47 ?
C8 C9 H2c9 . . . 109.47 ?
C10 C9 H1c9 . . . 109.47 ?
C10 C9 H2c9 . . . 109.47 ?
H1c9 C9 H2c9 . . . 109.36 ?
C9 C10 C11 . . . 109.7(12) ?
C9 C10 H1c10 . . . 109.47 ?
C9 C10 H2c10 . . . 109.47 ?
C11 C10 H1c10 . . . 109.47 ?
C11 C10 H2c10 . . . 109.47 ?
H1c10 C10 H2c10 . . . 109.22 ?
C10 C11 C12 . . . 110.1(12) ?
C10 C11 H1c11 . . . 109.47 ?
C10 C11 H2c11 . . . 109.47 ?
C12 C11 H1c11 . . . 109.47 ?
C12 C11 H2c11 . . . 109.47 ?
H1c11 C11 H2c11 . . . 108.86 ?
C11 C12 C13 . . . 109.5(12) ?
C11 C12 H1c12 . . . 109.47 ?
C11 C12 H2c12 . . . 109.47 ?
C13 C12 H1c12 . . . 109.47 ?
C13 C12 H2c12 . . . 109.47 ?
H1c12 C12 H2c12 . . . 109.45 ?
C12 C13 C14 . . . 109.5(12) ?
C12 C13 H1c13 . . . 109.47 ?
C12 C13 H2c13 . . . 109.47 ?
C14 C13 H1c13 . . . 109.47 ?
C14 C13 H2c13 . . . 109.47 ?
H1c13 C13 H2c13 . . . 109.44 ?
C13 C14 C15 . . . 109.5(12) ?
C13 C14 H1c14 . . . 109.47 ?
C13 C14 H2c14 . . . 109.47 ?
C15 C14 H1c14 . . . 109.47 ?
C15 C14 H2c14 . . . 109.47 ?
H1c14 C14 H2c14 . . . 109.47 ?
C14 C15 C16 . . . 109.5(13) ?
C14 C15 H1c15 . . . 109.47 ?
C14 C15 H2c15 . . . 109.47 ?
C16 C15 H1c15 . . . 109.47 ?
C16 C15 H2c15 . . . 109.47 ?
H1c15 C15 H2c15 . . . 109.46 ?
C15 C16 C17 . . . 109.4(13) ?
C15 C16 H1c16 . . . 109.47 ?
C15 C16 H2c16 . . . 109.47 ?
C17 C16 H1c16 . . . 109.47 ?
C17 C16 H2c16 . . . 109.47 ?
H1c16 C16 H2c16 . . . 109.5 ?
C16 C17 C18 . . . 109.4(14) ?
C16 C17 H1c17 . . . 109.47 ?
C16 C17 H2c17 . . . 109.47 ?
C18 C17 H1c17 . . . 109.47 ?
C18 C17 H2c17 . . . 109.47 ?
H1c17 C17 H2c17 . . . 109.5 ?
C17 C18 H1c18 . . . 109.47 ?
C17 C18 H2c18 . . . 109.47 ?
C17 C18 H3c18 . . . 109.47 ?
H1c18 C18 H2c18 . . . 109.47 ?
H1c18 C18 H3c18 . . . 109.47 ?
H2c18 C18 H3c18 . . . 109.47 ?

loop_
_geom_bond_atom_site_label_1
_geom_bond_atom_site_label_2
_geom_bond_site_symmetry_1
_geom_bond_site_symmetry_2
_geom_bond_distance
_geom_bond_publ_flag
Hg1 O2 . . 2.660(14) ?
Hg1 O2 . 6_545 2.760(15) ?
Hg1 O2 . 6_555 2.874(15) ?
Hg1 O2 . 7_565 2.660(14) ?
Hg1 O2 . 4_564 2.874(15) ?
Hg1 O2 . 4_574 2.760(15) ?
Hg1 O1 . 6_555 1.987(10) ?
Hg1 O1 . 4_564 1.987(10) ?
O2 C1 . . 1.304(14) ?
O1 C1 . . 1.274(18) ?
C1 C2 . . 1.484(13) ?
C2 H1c2 . . 0.96 ?
C2 H2c2 . . 0.96 ?
C3 C4 . . 1.495(14) ?
C3 H1c3 . . 0.96 ?
C3 H2c3 . . 0.96 ?
C4 C5 . . 1.492(14) ?
C4 H1c4 . . 0.96 ?
C4 H2c4 . . 0.96 ?
C5 C6 . . 1.542(13) ?
C5 H1c5 . . 0.96 ?
C5 H2c5 . . 0.96 ?
C6 C7 . . 1.476(14) ?
C6 H1c6 . . 0.96 ?
C6 H2c6 . . 0.96 ?
C7 C8 . . 1.552(14) ?
C7 H1c7 . . 0.96 ?
C7 H2c7 . . 0.96 ?
C8 C9 . . 1.498(14) ?
C8 H1c8 . . 0.96 ?
C8 H2c8 . . 0.96 ?
C9 C10 . . 1.539(15) ?
C9 H1c9 . . 0.96 ?
C9 H2c9 . . 0.96 ?
C10 C11 . . 1.570(15) ?
C10 H1c10 . . 0.96 ?
C10 H2c10 . . 0.96 ?
C11 C12 . . 1.540(15) ?
C11 H1c11 . . 0.96 ?
C11 H2c11 . . 0.96 ?
C12 C13 . . 1.543(15) ?
C12 H1c12 . . 0.96 ?
C12 H2c12 . . 0.96 ?
C13 C14 . . 1.544(15) ?
C13 H1c13 . . 0.96 ?
C13 H2c13 . . 0.96 ?
C14 C15 . . 1.545(16) ?
C14 H1c14 . . 0.96 ?
C14 H2c14 . . 0.96 ?
C15 C16 . . 1.545(16) ?
C15 H1c15 . . 0.96 ?
C15 H2c15 . . 0.96 ?
C16 C17 . . 1.547(17) ?
C16 H1c16 . . 0.96 ?
C16 H2c16 . . 0.96 ?
C17 C18 . . 1.544(17) ?
C17 H1c17 . . 0.96 ?
C17 H2c17 . . 0.96 ?
C18 H1c18 . . 0.96 ?
C18 H2c18 . . 0.96 ?
C18 H3c18 . . 0.96 ?

loop_
_geom_hbond_atom_site_label_D
_geom_hbond_atom_site_label_H
_geom_hbond_atom_site_label_A
_geom_hbond_site_symmetry_D
_geom_hbond_site_symmetry_H
_geom_hbond_site_symmetry_A
_geom_hbond_distance_DH
_geom_hbond_distance_HA
_geom_hbond_distance_DA
_geom_hbond_angle_DHA
_geom_hbond_publ_flag
? ? ? ? ? ? ? ? ? ? ?

loop_
_geom_torsion_atom_site_label_1
_geom_torsion_atom_site_label_2
_geom_torsion_atom_site_label_3
_geom_torsion_atom_site_label_4
_geom_torsion_site_symmetry_1
_geom_torsion_site_symmetry_2
_geom_torsion_site_symmetry_3
_geom_torsion_site_symmetry_4
_geom_torsion
_geom_torsion_publ_flag
? ? ? ? ? ? ? ? ? ?

loop_
_restr_angle_atom_site_label_1
_restr_angle_site_symmetry_1
_restr_angle_atom_site_label_2
_restr_angle_site_symmetry_2
_restr_angle_atom_site_label_3
_restr_angle_site_symmetry_3
_restr_angle_target
_restr_angle_target_weight_param
C2 . C1 . O2 . 120 0.01
C2 . C1 . O1 . 120 0.01
O2 . C1 . O1 . 120 0.01
C3 . C2 . C1 . 116.935 0.01
C4 . C3 . C2 . 109.642 0.01
C5 . C4 . C3 . 111.026 0.01
C6 . C5 . C4 . 113.532 0.01
C7 . C6 . C5 . 115.838 0.01
C8 . C7 . C6 . 113.563 0.01
C9 . C8 . C7 . 112.215 0.01
C10 . C9 . C8 . 109.585 0.01
C11 . C10 . C9 . 109.726 0.01
C12 . C11 . C10 . 110.076 0.01
C13 . C12 . C11 . 109.495 0.01
C14 . C13 . C12 . 109.494 0.01
C15 . C14 . C13 . 109.473 0.01
C16 . C15 . C14 . 109.476 0.01
C17 . C16 . C15 . 109.44 0.01
C18 . C17 . C16 . 109.438 0.01

loop_
_restr_distance_atom_site_label_1
_restr_distance_site_symmetry_1
_restr_distance_atom_site_label_2
_restr_distance_site_symmetry_2
_restr_distance_target
_restr_distance_target_weight_param
C1 . O1 . 1.27 0.001
C1 . O2 . 1.3 0.001
C2 . C1 . 1.475 0.001
C3 . C2 . 1.577 0.001
C4 . C3 . 1.489 0.001
C5 . C4 . 1.484 0.001
C6 . C5 . 1.539 0.001
C7 . C6 . 1.473 0.001
C8 . C7 . 1.552 0.001
C9 . C8 . 1.498 0.001
C10 . C9 . 1.54 0.001
C11 . C10 . 1.572 0.001
C12 . C11 . 1.54 0.001
C13 . C12 . 1.542 0.001
C14 . C13 . 1.54 0.001
C15 . C14 . 1.541 0.001
C16 . C15 . 1.54 0.001
C17 . C16 . 1.542 0.001
C18 . C17 . 1.541 0.001

loop_
_restr_equal_angle_atom_site_label_1
_restr_equal_angle_site_symmetry_1
_restr_equal_angle_atom_site_label_2
_restr_equal_angle_site_symmetry_2
_restr_equal_angle_atom_site_label_3
_restr_equal_angle_site_symmetry_3
_restr_equal_angle_class_class_id
_restr_equal_angle_class_target_weight_param
? ? ? ? ? ? ? ?

loop_
_restr_equal_distance_atom_site_label_1
_restr_equal_distance_site_symmetry_1
_restr_equal_distance_atom_site_label_2
_restr_equal_distance_site_symmetry_2
_restr_equal_distance_class_class_id
_restr_equal_distance_class_target_weight_param
? ? ? ? ? ?

loop_
_restr_equal_torsion_atom_site_label_1
_restr_equal_torsion_site_symmetry_1
_restr_equal_torsion_atom_site_label_2
_restr_equal_torsion_site_symmetry_2
_restr_equal_torsion_atom_site_label_3
_restr_equal_torsion_site_symmetry_3
_restr_equal_torsion_atom_site_label_4
_restr_equal_torsion_site_symmetry_4
_restr_equal_torsion_class_class_id
_restr_equal_torsion_class_target_weight_param
? ? ? ? ? ? ? ? ? ?

loop_
_restr_torsion_atom_site_label_1
_restr_torsion_site_symmetry_1
_restr_torsion_atom_site_label_2
_restr_torsion_site_symmetry_2
_restr_torsion_atom_site_label_3
_restr_torsion_site_symmetry_3
_restr_torsion_atom_site_label_4
_restr_torsion_site_symmetry_4
_restr_torsion_angle_target
_restr_torsion_weight_param
C1 . C2 . C3 . C4 . 180 1
C2 . C3 . C4 . C5 . 180 1
C3 . C4 . C5 . C6 . 180 1
C4 . C5 . C6 . C7 . 180 1
C5 . C6 . C7 . C8 . 180 1
C6 . C7 . C8 . C9 . 180 1
C7 . C8 . C9 . C10 . 180 1
C8 . C9 . C10 . C11 . 180 1
C9 . C10 . C11 . C12 . 180 1
C10 . C11 . C12 . C13 . 180 1
C11 . C12 . C13 . C14 . 180 1
C12 . C13 . C14 . C15 . 180 1
C13 . C14 . C15 . C16 . 180 1
C14 . C15 . C16 . C17 . 180 1
C15 . C16 . C17 . C18 . 180 1

loop_
_jana_atom_site_adp_c_label
_jana_atom_site_adp_c_type_symbol
_jana_atom_site_adp_c_111
_jana_atom_site_adp_c_112
_jana_atom_site_adp_c_113
_jana_atom_site_adp_c_122
_jana_atom_site_adp_c_123
_jana_atom_site_adp_c_133
_jana_atom_site_adp_c_222
_jana_atom_site_adp_c_223
_jana_atom_site_adp_c_233
_jana_atom_site_adp_c_333
? ? ? ? ? ? ? ? ? ? ? ?

loop_
_jana_atom_site_adp_d_label
_jana_atom_site_adp_d_type_symbol
_jana_atom_site_adp_d_1111
_jana_atom_site_adp_d_1112
_jana_atom_site_adp_d_1113
_jana_atom_site_adp_d_1122
_jana_atom_site_adp_d_1123
_jana_atom_site_adp_d_1133
_jana_atom_site_adp_d_1222
_jana_atom_site_adp_d_1223
_jana_atom_site_adp_d_1233
_jana_atom_site_adp_d_1333
_jana_atom_site_adp_d_2222
_jana_atom_site_adp_d_2223
_jana_atom_site_adp_d_2233
_jana_atom_site_adp_d_2333
_jana_atom_site_adp_d_3333
? ? ? ? ? ? ? ? ? ? ? ? ? ? ? ? ?

loop_
_jana_atom_site_adp_e_label
_jana_atom_site_adp_e_type_symbol
_jana_atom_site_adp_e_11111
_jana_atom_site_adp_e_11112
_jana_atom_site_adp_e_11113
_jana_atom_site_adp_e_11122
_jana_atom_site_adp_e_11123
_jana_atom_site_adp_e_11133
_jana_atom_site_adp_e_11222
_jana_atom_site_adp_e_11223
_jana_atom_site_adp_e_11233
_jana_atom_site_adp_e_11333
_jana_atom_site_adp_e_12222
_jana_atom_site_adp_e_12223
_jana_atom_site_adp_e_12233
_jana_atom_site_adp_e_12333
_jana_atom_site_adp_e_13333
_jana_atom_site_adp_e_22222
_jana_atom_site_adp_e_22223
_jana_atom_site_adp_e_22233
_jana_atom_site_adp_e_22333
_jana_atom_site_adp_e_23333
_jana_atom_site_adp_e_33333
? ? ? ? ? ? ? ? ? ? ? ? ? ? ? ? ? ? ? ? ? ? ?

loop_
_jana_atom_site_adp_f_label
_jana_atom_site_adp_f_type_symbol
_jana_atom_site_adp_f_111111
_jana_atom_site_adp_f_111112
_jana_atom_site_adp_f_111113
_jana_atom_site_adp_f_111122
_jana_atom_site_adp_f_111123
_jana_atom_site_adp_f_111133
_jana_atom_site_adp_f_111222
_jana_atom_site_adp_f_111223
_jana_atom_site_adp_f_111233
_jana_atom_site_adp_f_111333
_jana_atom_site_adp_f_112222
_jana_atom_site_adp_f_112223
_jana_atom_site_adp_f_112233
_jana_atom_site_adp_f_112333
_jana_atom_site_adp_f_113333
_jana_atom_site_adp_f_122222
_jana_atom_site_adp_f_122223
_jana_atom_site_adp_f_122233
_jana_atom_site_adp_f_122333
_jana_atom_site_adp_f_123333
_jana_atom_site_adp_f_133333
_jana_atom_site_adp_f_222222
_jana_atom_site_adp_f_222223
_jana_atom_site_adp_f_222233
_jana_atom_site_adp_f_222333
_jana_atom_site_adp_f_223333
_jana_atom_site_adp_f_233333
_jana_atom_site_adp_f_333333
? ? ? ? ? ? ? ? ? ? ? ? ? ? ? ? ? ? ? ? ? ? ? ? ? ? ? ? ? ?

loop_
_publcif_info_exptl_table_extra_item
?

loop_
_publcif_info_exptl_table_header_item
?
